data_4075496
loop_
_publ_author_name
'Adams, Richard D.'
'Captain, Burjor'
'Zhu, Lei'

_publ_section_title
;
 Cluster Fragmentation and Facile Cleavage of Phenyl Groups from the
 SnPh3Ligand in Reactions of Os3(CO)11(SnPh3)(\m-H) with CO and HSnPh3
;
_journal_issue 17
_journal_name_full Organometallics
_journal_page_first 4183
_journal_paper_doi 10.1021/om0603262
_journal_volume 25
_journal_year 2006
_chemical_formula_sum 'C16 O16 Os4 Sn'
_chemical_formula_weight 1327.65
_chemical_name_systematic
; 
 ? 
;
_space_group_IT_number 15
_symmetry_cell_setting monoclinic
_symmetry_space_group_name_Hall '-C 2yc'
_symmetry_space_group_name_H-M 'C 1 2/c 1'
_atom_sites_solution_hydrogens geom
_atom_sites_solution_primary direct
_atom_sites_solution_secondary difmap
_audit_creation_method SHELXL-97
_cell_angle_alpha 90.00
_cell_angle_beta 110.1970(10)
_cell_angle_gamma 90.00
_cell_formula_units_Z 8
_cell_length_a 32.3449(12)
_cell_length_b 10.1687(4)
_cell_length_c 17.0856(6)
_cell_measurement_reflns_used 5665
_cell_measurement_temperature 294(2)
_cell_measurement_theta_max 27.08
_cell_measurement_theta_min 2.34
_cell_volume 5274.0(3)
_computing_cell_refinement 'SAINT+  V6.2 (Bruker, 2001)'
_computing_data_collection 'SMART V5.625 (Bruker, 2001)'
_computing_data_reduction 'SAINT+  V6.2'
_computing_molecular_graphics 'SHELXTL V6.1 (Sheldrick, 1997)'
_computing_publication_material 'SHELXTL V6.1'
_computing_structure_refinement 'SHELXL-97 (Sheldrick, 1997)'
_computing_structure_solution 'SHELXS-97 (Sheldrick, 1990)'
_diffrn_ambient_temperature 294(2)
_diffrn_measured_fraction_theta_full 0.997
_diffrn_measured_fraction_theta_max 0.997
_diffrn_measurement_device_type 'Bruker SMART APEX CCD diffractometer'
_diffrn_measurement_method 'omega scans'
_diffrn_radiation_monochromator graphite
_diffrn_radiation_source 'fine-focus sealed tube'
_diffrn_radiation_type MoK\a
_diffrn_radiation_wavelength 0.71073
_diffrn_reflns_av_R_equivalents 0.0379
_diffrn_reflns_av_sigmaI/netI 0.0356
_diffrn_reflns_limit_h_max 43
_diffrn_reflns_limit_h_min -43
_diffrn_reflns_limit_k_max 13
_diffrn_reflns_limit_k_min -13
_diffrn_reflns_limit_l_max 22
_diffrn_reflns_limit_l_min -22
_diffrn_reflns_number 22892
_diffrn_reflns_theta_full 28.29
_diffrn_reflns_theta_max 28.29
_diffrn_reflns_theta_min 1.34
_diffrn_standards_decay_% <1%
_exptl_absorpt_coefficient_mu 20.207
_exptl_absorpt_correction_T_max 1.000
_exptl_absorpt_correction_T_min 0.595
_exptl_absorpt_correction_type SADABS
_exptl_absorpt_process_details '(SADABS, Bruker, 1997)'
_exptl_crystal_colour lightyellow
_exptl_crystal_density_diffrn 3.344
_exptl_crystal_density_method 'not measured'
_exptl_crystal_description block
_exptl_crystal_F_000 4624
_exptl_crystal_size_max 0.20
_exptl_crystal_size_mid 0.10
_exptl_crystal_size_min 0.10
_refine_diff_density_max 3.052
_refine_diff_density_min -2.051
_refine_diff_density_rms 0.205
_refine_ls_extinction_method none
_refine_ls_goodness_of_fit_ref 1.053
_refine_ls_hydrogen_treatment mixed
_refine_ls_matrix_type full
_refine_ls_number_parameters 334
_refine_ls_number_reflns 6552
_refine_ls_number_restraints 0
_refine_ls_restrained_S_all 1.053
_refine_ls_R_factor_all 0.0516
_refine_ls_R_factor_gt 0.0354
_refine_ls_shift/su_max 0.000
_refine_ls_shift/su_mean 0.000
_refine_ls_structure_factor_coef Fsqd
_refine_ls_weighting_details 'calc w=1/[\s^2^(Fo^2^)+(0.0249P)^2^+56.4659P] where P=(Fo^2^+2Fc^2^)/3'
_refine_ls_weighting_scheme calc
_refine_ls_wR_factor_gt 0.0693
_refine_ls_wR_factor_ref 0.0796
_reflns_number_gt 5106
_reflns_number_total 6552
_reflns_threshold_expression >2sigma(I)
_cod_data_source_file om0603262si20060619_051200.cif
_cod_data_source_block c2c
_cod_depositor_comments
;
The following automatic conversions were performed:

'_symmetry_cell_setting' value 'Monoclinic' changed to 'monoclinic'
according to /home/saulius/struct/CIF-dictionaries/cif_core.dic
dictionary named 'cif_core.dic' version 2.4.1 from 2010-06-29.

Automatic conversion script
Id: cif_fix_values 1715 2011-07-08 13:25:40Z adriana 
;
_cod_original_sg_symbol_H-M C2/c
_cod_database_code 4075496

loop_
_symmetry_equiv_pos_as_xyz
'x, y, z'
'-x, y, -z+1/2'
'x+1/2, y+1/2, z'
'-x+1/2, y+1/2, -z+1/2'
'-x, -y, -z'
'x, -y, z-1/2'
'-x+1/2, -y+1/2, -z'
'x+1/2, -y+1/2, z-1/2'

loop_
_atom_site_label
_atom_site_type_symbol
_atom_site_fract_x
_atom_site_fract_y
_atom_site_fract_z
_atom_site_U_iso_or_equiv
_atom_site_adp_type
_atom_site_occupancy
_atom_site_symmetry_multiplicity
_atom_site_calc_flag
Os1 Os 0.173848(12) 0.65888(3) 0.01587(2) 0.04298(9) Uani 1 1 d
Os2 Os 0.144084(12) 0.43740(3) 0.10046(2) 0.04650(10) Uani 1 1 d
Os3 Os 0.054425(12) 0.82316(5) 0.10338(2) 0.05986(12) Uani 1 1 d
Os4 Os 0.137414(11) 0.85235(3) 0.25178(2) 0.04241(9) Uani 1 1 d
Sn1 Sn 0.130017(19) 0.69300(6) 0.12272(4) 0.04152(14) Uani 1 1 d
O11 O 0.2604(3) 0.6801(9) 0.1650(6) 0.091(3) Uani 1 1 d
O12 O 0.2120(3) 0.4763(10) -0.0850(6) 0.102(3) Uani 1 1 d
O13 O 0.1906(3) 0.9363(8) -0.0321(6) 0.094(3) Uani 1 1 d
O14 O 0.0810(3) 0.6645(8) -0.1200(5) 0.080(2) Uani 1 1 d
O21 O 0.2296(3) 0.4639(9) 0.2508(5) 0.084(2) Uani 1 1 d
O22 O 0.1775(3) 0.2296(7) 0.0066(5) 0.083(2) Uani 1 1 d
O23 O 0.0516(3) 0.4442(10) -0.0350(6) 0.111(3) Uani 1 1 d
O24 O 0.1075(4) 0.2793(10) 0.2128(7) 0.116(4) Uani 1 1 d
O31 O 0.0310(3) 0.5782(15) 0.1845(7) 0.168(7) Uani 1 1 d
O32 O -0.0001(5) 1.0152(19) 0.1652(7) 0.209(9) Uani 1 1 d
O33 O 0.0868(3) 1.0411(9) 0.0150(6) 0.098(3) Uani 1 1 d
O34 O -0.0076(3) 0.7278(12) -0.0641(6) 0.124(4) Uani 1 1 d
O41 O 0.2300(3) 0.8278(9) 0.3769(5) 0.091(3) Uani 1 1 d
O42 O 0.0942(3) 1.0554(9) 0.3328(6) 0.095(3) Uani 1 1 d
O43 O 0.1729(3) 1.0549(7) 0.1578(5) 0.078(2) Uani 1 1 d
O44 O 0.1094(3) 0.6188(9) 0.3332(5) 0.101(3) Uani 1 1 d
C11 C 0.2279(3) 0.6694(10) 0.1101(7) 0.058(2) Uani 1 1 d
C12 C 0.1976(4) 0.5420(10) -0.0471(7) 0.062(3) Uani 1 1 d
C13 C 0.1829(3) 0.8331(10) -0.0142(7) 0.060(3) Uani 1 1 d
C14 C 0.1145(4) 0.6596(9) -0.0712(6) 0.057(2) Uani 1 1 d
C21 C 0.1987(4) 0.4548(9) 0.1944(6) 0.055(2) Uani 1 1 d
C22 C 0.1655(4) 0.3063(9) 0.0417(6) 0.062(3) Uani 1 1 d
C23 C 0.0860(4) 0.4414(11) 0.0134(7) 0.076(3) Uani 1 1 d
C24 C 0.1204(4) 0.3398(11) 0.1700(8) 0.075(3) Uani 1 1 d
C31 C 0.0399(4) 0.6695(18) 0.1545(8) 0.105(5) Uani 1 1 d
C32 C 0.0196(4) 0.9387(19) 0.1425(9) 0.115(6) Uani 1 1 d
C33 C 0.0753(4) 0.9609(13) 0.0492(7) 0.071(3) Uani 1 1 d
C34 C 0.0150(4) 0.7657(14) -0.0007(8) 0.085(4) Uani 1 1 d
C41 C 0.1187(3) 0.7062(11) 0.3021(6) 0.060(3) Uani 1 1 d
C42 C 0.1096(4) 0.9803(12) 0.3017(7) 0.067(3) Uani 1 1 d
C43 C 0.1590(3) 0.9816(10) 0.1909(6) 0.058(2) Uani 1 1 d
C44 C 0.1953(3) 0.8360(10) 0.3296(6) 0.056(2) Uani 1 1 d

loop_
_atom_site_aniso_label
_atom_site_aniso_U_11
_atom_site_aniso_U_22
_atom_site_aniso_U_33
_atom_site_aniso_U_23
_atom_site_aniso_U_13
_atom_site_aniso_U_12
Os1 0.0523(2) 0.03908(18) 0.04131(18) 0.00027(14) 0.02090(16) -0.00430(14)
Os2 0.0607(2) 0.03558(17) 0.0452(2) 0.00095(14) 0.02079(17) -0.00558(15)
Os3 0.03826(19) 0.0933(3) 0.0455(2) 0.0099(2) 0.01123(16) 0.01374(19)
Os4 0.04734(19) 0.04271(18) 0.03632(17) 0.00142(14) 0.01333(15) 0.00270(14)
Sn1 0.0436(3) 0.0402(3) 0.0413(3) -0.0007(2) 0.0154(3) 0.0002(2)
O11 0.066(5) 0.105(7) 0.081(6) -0.005(5) 0.000(5) -0.019(5)
O12 0.110(7) 0.107(7) 0.111(7) -0.039(6) 0.067(6) 0.000(6)
O13 0.102(6) 0.057(5) 0.119(7) 0.023(5) 0.033(6) -0.017(4)
O14 0.077(5) 0.085(6) 0.055(4) 0.016(4) -0.006(4) -0.012(4)
O21 0.078(5) 0.105(6) 0.054(4) 0.007(4) 0.002(4) 0.005(5)
O22 0.126(7) 0.052(4) 0.079(5) -0.017(4) 0.044(5) 0.002(4)
O23 0.082(6) 0.123(8) 0.099(7) 0.012(6) -0.004(5) -0.048(6)
O24 0.146(9) 0.104(7) 0.130(8) 0.045(6) 0.090(7) -0.013(6)
O31 0.096(7) 0.261(16) 0.111(9) 0.078(10) -0.008(6) -0.090(9)
O32 0.168(12) 0.37(2) 0.101(9) -0.006(11) 0.054(9) 0.168(14)
O33 0.097(6) 0.093(7) 0.084(6) 0.035(5) 0.005(5) -0.001(5)
O34 0.095(7) 0.178(11) 0.071(6) -0.002(7) -0.007(5) -0.034(7)
O41 0.063(5) 0.108(7) 0.079(6) 0.028(5) -0.004(4) -0.009(5)
O42 0.116(7) 0.091(6) 0.096(6) -0.019(5) 0.060(6) 0.016(5)
O43 0.085(5) 0.064(5) 0.079(5) 0.026(4) 0.022(4) -0.007(4)
O44 0.117(7) 0.098(6) 0.071(5) 0.034(5) 0.009(5) -0.041(6)
C11 0.064(6) 0.057(6) 0.058(6) 0.002(5) 0.028(5) -0.009(5)
C12 0.079(7) 0.063(6) 0.057(6) -0.011(5) 0.041(6) -0.010(5)
C13 0.059(6) 0.055(6) 0.066(7) 0.002(5) 0.023(5) -0.008(5)
C14 0.083(7) 0.047(5) 0.044(5) 0.005(4) 0.027(5) -0.008(5)
C21 0.072(7) 0.049(5) 0.044(5) 0.002(4) 0.022(5) 0.005(5)
C22 0.098(8) 0.042(5) 0.048(6) -0.002(4) 0.029(6) -0.004(5)
C23 0.087(8) 0.070(7) 0.063(7) 0.011(6) 0.016(6) -0.034(6)
C24 0.098(9) 0.058(7) 0.080(8) 0.011(6) 0.046(7) -0.002(6)
C31 0.047(6) 0.184(16) 0.070(8) 0.039(9) 0.002(6) -0.031(8)
C32 0.071(8) 0.207(18) 0.069(8) 0.015(10) 0.026(7) 0.069(10)
C33 0.065(7) 0.082(8) 0.052(6) 0.012(6) 0.004(5) 0.015(6)
C34 0.055(7) 0.121(11) 0.067(8) 0.013(8) 0.007(6) -0.006(7)
C41 0.063(6) 0.071(7) 0.044(5) 0.009(5) 0.014(5) -0.011(5)
C42 0.077(7) 0.076(7) 0.055(6) -0.009(5) 0.031(6) 0.010(6)
C43 0.068(6) 0.048(5) 0.053(6) 0.015(4) 0.014(5) 0.000(5)
C44 0.054(6) 0.061(6) 0.048(5) 0.013(4) 0.012(5) 0.000(5)

loop_
_atom_type_symbol
_atom_type_description
_atom_type_scat_dispersion_real
_atom_type_scat_dispersion_imag
_atom_type_scat_source
C C 0.0033 0.0016 'International Tables Vol C Tables 4.2.6.8 and 6.1.1.4'
O O 0.0106 0.0060 'International Tables Vol C Tables 4.2.6.8 and 6.1.1.4'
Sn Sn -0.6537 1.4246 'International Tables Vol C Tables 4.2.6.8 and 6.1.1.4'
Os Os -1.2165 7.6030 'International Tables Vol C Tables 4.2.6.8 and 6.1.1.4'

loop_
_geom_angle_atom_site_label_1
_geom_angle_atom_site_label_2
_geom_angle_atom_site_label_3
_geom_angle
C13 Os1 C11 89.6(4)
C13 Os1 C12 107.1(4)
C11 Os1 C12 94.5(4)
C13 Os1 C14 89.6(4)
C11 Os1 C14 172.3(4)
C12 Os1 C14 93.0(4)
C13 Os1 Sn1 103.4(3)
C11 Os1 Sn1 88.0(3)
C12 Os1 Sn1 149.4(3)
C14 Os1 Sn1 84.7(3)
C13 Os1 Os2 159.3(3)
C11 Os1 Os2 89.4(3)
C12 Os1 Os2 93.6(3)
C14 Os1 Os2 88.6(3)
Sn1 Os1 Os2 55.944(15)
C24 Os2 C22 105.0(5)
C24 Os2 C21 88.8(5)
C22 Os2 C21 96.0(4)
C24 Os2 C23 89.9(5)
C22 Os2 C23 92.4(5)
C21 Os2 C23 171.6(5)
C24 Os2 Sn1 107.0(4)
C22 Os2 Sn1 148.0(3)
C21 Os2 Sn1 86.9(3)
C23 Os2 Sn1 85.6(4)
C24 Os2 Os1 163.0(4)
C22 Os2 Os1 92.0(3)
C21 Os2 Os1 88.7(3)
C23 Os2 Os1 90.1(3)
Sn1 Os2 Os1 56.081(16)
C34 Os3 C32 103.5(6)
C34 Os3 C33 90.4(5)
C32 Os3 C33 93.9(7)
C34 Os3 C31 89.1(6)
C32 Os3 C31 94.3(7)
C33 Os3 C31 171.7(6)
C34 Os3 Sn1 104.6(4)
C32 Os3 Sn1 151.8(4)
C33 Os3 Sn1 87.9(3)
C31 Os3 Sn1 84.2(4)
C34 Os3 Os4 160.4(4)
C32 Os3 Os4 96.2(4)
C33 Os3 Os4 88.6(3)
C31 Os3 Os4 89.1(3)
Sn1 Os3 Os4 55.751(15)
C44 Os4 C41 90.4(4)
C44 Os4 C42 104.3(5)
C41 Os4 C42 93.2(5)
C44 Os4 C43 89.1(4)
C41 Os4 C43 171.6(5)
C42 Os4 C43 95.1(5)
C44 Os4 Sn1 108.1(3)
C41 Os4 Sn1 87.0(3)
C42 Os4 Sn1 147.6(3)
C43 Os4 Sn1 85.1(3)
C44 Os4 Os3 164.5(3)
C41 Os4 Os3 88.5(3)
C42 Os4 Os3 91.3(3)
C43 Os4 Os3 89.8(3)
Sn1 Os4 Os3 56.342(16)
Os4 Sn1 Os2 136.86(3)
Os4 Sn1 Os1 135.85(2)
Os2 Sn1 Os1 67.975(17)
Os4 Sn1 Os3 67.907(18)
Os2 Sn1 Os3 130.34(3)
Os1 Sn1 Os3 130.32(2)
O11 C11 Os1 177.4(9)
O12 C12 Os1 178.1(10)
O13 C13 Os1 176.5(10)
O14 C14 Os1 177.6(9)
O21 C21 Os2 177.5(9)
O22 C22 Os2 179.1(11)
O23 C23 Os2 177.4(12)
O24 C24 Os2 177.8(12)
O31 C31 Os3 179.6(13)
O32 C32 Os3 175.7(19)
O33 C33 Os3 178.0(11)
O34 C34 Os3 177.3(13)
O44 C41 Os4 177.2(10)
O42 C42 Os4 178.2(11)
O43 C43 Os4 177.5(9)
O41 C44 Os4 179.1(11)

loop_
_geom_bond_atom_site_label_1
_geom_bond_atom_site_label_2
_geom_bond_distance
Os1 C13 1.895(10)
Os1 C11 1.929(11)
Os1 C12 1.932(10)
Os1 C14 1.982(11)
Os1 Sn1 2.6927(7)
Os1 Os2 3.0081(5)
Os2 C24 1.902(11)
Os2 C22 1.934(11)
Os2 C21 1.942(11)
Os2 C23 1.952(12)
Os2 Sn1 2.6883(7)
Os3 C34 1.889(13)
Os3 C32 1.902(14)
Os3 C33 1.925(13)
Os3 C31 1.926(15)
Os3 Sn1 2.6983(7)
Os3 Os4 3.0038(5)
Os4 C44 1.893(10)
Os4 C41 1.918(10)
Os4 C42 1.939(11)
Os4 C43 1.949(10)
Os4 Sn1 2.6797(7)
O11 C11 1.147(11)
O12 C12 1.135(12)
O13 C13 1.144(11)
O14 C14 1.116(12)
O21 C21 1.127(11)
O22 C22 1.131(11)
O23 C23 1.136(13)
O24 C24 1.139(13)
O31 C31 1.144(16)
O32 C32 1.152(16)
O33 C33 1.138(13)
O34 C34 1.144(14)
O41 C44 1.138(11)
O42 C42 1.137(12)
O43 C43 1.120(11)
O44 C41 1.128(11)
